data_1527386
loop_
_publ_author_name
'Furuseth, S.'
'Brattas, L.'
'Kjekshus, A.'

_publ_section_title
;
 The crystal structure of Hf Te5
;
_journal_name_full 'Acta Chemica Scandinavica (1-27,1973-42,1988)'
_journal_page_first 2367
_journal_page_last 2374
_journal_volume 27
_journal_year 1973
_chemical_formula_sum 'Hf Te5'
_space_group_IT_number 63
_symmetry_space_group_name_Hall '-C 2c 2'
_symmetry_space_group_name_H-M 'C m c m'
_cell_angle_alpha 90
_cell_angle_beta 90
_cell_angle_gamma 90
_cell_formula_units_Z 4
_cell_length_a 3.9743
_cell_length_b 14.492
_cell_length_c 13.73
_cell_volume 790.787
_citation_journal_id_ASTM ACSAA4
_cod_data_source_file Furuseth_ACSAA4_1973_1210.cif
_cod_data_source_block Hf1Te5
_cod_original_cell_volume 790.7869
_cod_original_formula_sum 'Hf1 Te5'
_cod_database_code 1527386

loop_
_symmetry_equiv_pos_as_xyz
x,y,z
-x,-y,z+1/2
x,-y,-z
-x,y,-z+1/2
-x,-y,-z
x,y,-z-1/2
-x,y,z
x,-y,z-1/2
x+1/2,y+1/2,z
-x+1/2,-y+1/2,z+1/2
x+1/2,-y+1/2,-z
-x+1/2,y+1/2,-z+1/2
-x+1/2,-y+1/2,-z
x+1/2,y+1/2,-z-1/2
-x+1/2,y+1/2,z
x+1/2,-y+1/2,z-1/2

loop_
_atom_site_label
_atom_site_type_symbol
_atom_site_fract_x
_atom_site_fract_y
_atom_site_fract_z
_atom_site_occupancy
_atom_site_U_iso_or_equiv
Te1 Te 0 0.6635 0.25 1 0.0
Te3 Te 0 0.2099 0.4353 1 0.0
Hf1 Hf+4 0 0.3143 0.25 1 0.0
Te2 Te 0 0.9299 0.1494 1 0.0
